data_1551983
loop_
_publ_author_name
'Touchette, Samuel J.'
'Dunkley, Evan M.'
'Lowder, Leah L.'
'Wu, Jimmy'

_publ_section_title
;
 Nucleophile-intercepted Beckmann Fragmentation Reactions
;
_journal_name_full 'Chemical Science'
_journal_paper_doi 10.1039/C9SC00926D
_journal_year 2019
_chemical_formula_moiety 'C15 H17 Cl N2'
_chemical_formula_sum 'C15 H17 Cl N2'
_chemical_formula_weight 260.75
_space_group_crystal_system monoclinic
_space_group_IT_number 14
_space_group_name_Hall '-P 2yn'
_space_group_name_H-M_alt 'P 1 21/n 1'
_symmetry_space_group_name_Hall '-P 2yn'
_symmetry_space_group_name_H-M 'P 1 21/n 1'
_atom_sites_solution_hydrogens geom
_atom_sites_solution_primary direct
_audit_creation_date 2016-06-09
_audit_creation_method
;
Olex2 1.2-alpha
(compiled 2016.02.24 svn.r3266 for OlexSys, GUI svn.r5155)
;
_audit_update_record
;
2019-02-22 deposited with the CCDC.    2019-06-24 downloaded from the CCDC.
;
_cell_angle_alpha 90
_cell_angle_beta 97.993(3)
_cell_angle_gamma 90
_cell_formula_units_Z 4
_cell_length_a 10.1576(5)
_cell_length_b 8.6724(5)
_cell_length_c 15.2277(8)
_cell_measurement_reflns_used 5359
_cell_measurement_temperature 173(2)
_cell_measurement_theta_max 71.96
_cell_measurement_theta_min 4.93
_cell_volume 1328.39(12)
_computing_cell_refinement 'SAINT v8.34A (Bruker, 2013)'
_computing_data_collection 'COSMO (BRUKER, V1.61, 2009)'
_computing_data_reduction 'SAINT v8.34A (Bruker, 2013)'
_computing_molecular_graphics 'Olex2 (Dolomanov et al., 2009)'
_computing_publication_material 'Olex2 (Dolomanov et al., 2009)'
_computing_structure_refinement 'XL (Sheldrick, 2008)'
_computing_structure_solution 'ShelXS (Sheldrick, 2008)'
_diffrn_ambient_temperature 173(2)
_diffrn_detector_area_resol_mean 8.36
_diffrn_measured_fraction_theta_full 0.966
_diffrn_measured_fraction_theta_max 0.947
_diffrn_measurement_device_type 'Bruker APEX-II CCD'
_diffrn_measurement_method '\w and \f'
_diffrn_radiation_monochromator graphite
_diffrn_radiation_type CuK\a
_diffrn_radiation_wavelength 1.54178
_diffrn_reflns_av_R_equivalents 0.0251
_diffrn_reflns_av_unetI/netI 0.0260
_diffrn_reflns_Laue_measured_fraction_full 0.966
_diffrn_reflns_Laue_measured_fraction_max 0.947
_diffrn_reflns_limit_h_max 12
_diffrn_reflns_limit_h_min -12
_diffrn_reflns_limit_k_max 9
_diffrn_reflns_limit_k_min -9
_diffrn_reflns_limit_l_max 18
_diffrn_reflns_limit_l_min -18
_diffrn_reflns_number 7531
_diffrn_reflns_point_group_measured_fraction_full 0.966
_diffrn_reflns_point_group_measured_fraction_max 0.947
_diffrn_reflns_theta_full 67.679
_diffrn_reflns_theta_max 71.953
_diffrn_reflns_theta_min 4.934
_diffrn_source 'sealed tube'
_diffrn_standards_number 0
_exptl_absorpt_coefficient_mu 2.393
_exptl_absorpt_correction_T_max 0.7536
_exptl_absorpt_correction_T_min 0.5608
_exptl_absorpt_correction_type multi-scan
_exptl_absorpt_process_details
'SADABS-2012/1 (Bruker,2012) was used for absorption correction. wR2(int) was 0.0654 before and 0.0368 after correction. The Ratio of minimum to maximum transmission is 0.7442. The \l/2 correction factor is 0.0015.'
_exptl_crystal_colour colourless
_exptl_crystal_colour_primary colourless
_exptl_crystal_density_diffrn 1.304
_exptl_crystal_description needle
_exptl_crystal_F_000 552
_exptl_crystal_recrystallization_method 'used as received'
_exptl_crystal_size_max 0.45
_exptl_crystal_size_mid 0.228
_exptl_crystal_size_min 0.05
_refine_diff_density_max 0.303
_refine_diff_density_min -0.229
_refine_diff_density_rms 0.044
_refine_ls_extinction_method none
_refine_ls_goodness_of_fit_ref 1.068
_refine_ls_hydrogen_treatment constr
_refine_ls_matrix_type full
_refine_ls_number_parameters 165
_refine_ls_number_reflns 2478
_refine_ls_number_restraints 0
_refine_ls_restrained_S_all 1.068
_refine_ls_R_factor_all 0.0362
_refine_ls_R_factor_gt 0.0340
_refine_ls_shift/su_max 0.001
_refine_ls_shift/su_mean 0.000
_refine_ls_structure_factor_coef Fsqd
_refine_ls_weighting_details 'w=1/[\s^2^(Fo^2^)+(0.0465P)^2^+0.5436P] where P=(Fo^2^+2Fc^2^)/3'
_refine_ls_weighting_scheme calc
_refine_ls_wR_factor_gt 0.0910
_refine_ls_wR_factor_ref 0.0926
_reflns_Friedel_coverage 0.000
_reflns_number_gt 2308
_reflns_number_total 2478
_reflns_threshold_expression 'I > 2\s(I)'
_cod_data_source_file c9sc00926d2.cif
_cod_data_source_block jw616a
_cod_database_code 1551983
_shelxl_version_number 2014/6
_shelx_space_group_comment
;
The symmetry employed for this shelxl refinement is uniquely defined
by the following loop, which should always be used as a source of
symmetry information in preference to the above space-group names.
They are only intended as comments.
;
_shelx_estimated_absorpt_t_max 0.890
_shelx_estimated_absorpt_t_min 0.412
_olex2_refinement_description
;
1. Fixed Uiso
 At 1.2 times of:
  All C(H) groups, All C(H,H) groups
 At 1.5 times of:
  All C(H,H,H) groups
2.a Ternary CH refined with riding coordinates:
 C1(H1), C2(H2), C5(H5)
2.b Secondary CH2 refined with riding coordinates:
 C3(H3A,H3B), C4(H4A,H4B)
2.c Aromatic/amide H refined with riding coordinates:
 C9(H9), C10(H10), C11(H11), C12(H12)
2.d Idealised Me refined as rotating group:
 C13(H13A,H13B,H13C), C15(H15A,H15B,H15C)
;
_olex2_diffrn_ambient_temperature_device 'Oxford Cryosystems'
_olex2_exptl_crystal_mounting_method 'The crystal was mounted on a nylon loop with paratone oil'
_olex2_submission_original_sample_id SJT-05-809-Major
_olex2_submission_special_instructions 'No special instructions were received'

loop_
_space_group_symop_operation_xyz
'x, y, z'
'-x+1/2, y+1/2, -z+1/2'
'-x, -y, -z'
'x-1/2, -y-1/2, z-1/2'

loop_
_atom_site_label
_atom_site_type_symbol
_atom_site_fract_x
_atom_site_fract_y
_atom_site_fract_z
_atom_site_U_iso_or_equiv
_atom_site_adp_type
_atom_site_occupancy
_atom_site_site_symmetry_order
_atom_site_calc_flag
_atom_site_refinement_flags_posn
Cl1 Cl 0.27201(4) 0.56436(5) 0.55167(2) 0.03275(14) Uani 1 1 d .
N1 N 0.22928(11) 0.99281(15) 0.44548(7) 0.0207(3) Uani 1 1 d .
N2 N 0.03795(15) 0.6186(2) 0.17179(10) 0.0443(4) Uani 1 1 d .
C1 C 0.19382(13) 0.83379(16) 0.46730(9) 0.0193(3) Uani 1 1 d .
H1 H 0.1403 0.8371 0.5176 0.023 Uiso 1 1 calc R
C2 C 0.31925(14) 0.73696(17) 0.49526(9) 0.0229(3) Uani 1 1 d .
H2 H 0.3813 0.7986 0.5384 0.027 Uiso 1 1 calc R
C3 C 0.39254(13) 0.69074(18) 0.41894(10) 0.0246(3) Uani 1 1 d .
H3A H 0.4650 0.6183 0.4409 0.029 Uiso 1 1 calc R
H3B H 0.4332 0.7834 0.3959 0.029 Uiso 1 1 calc R
C4 C 0.30022(13) 0.61475(17) 0.34395(9) 0.0222(3) Uani 1 1 d .
H4A H 0.2606 0.5203 0.3658 0.027 Uiso 1 1 calc R
H4B H 0.3507 0.5855 0.2954 0.027 Uiso 1 1 calc R
C5 C 0.19019(13) 0.73029(17) 0.30985(9) 0.0199(3) Uani 1 1 d .
H5 H 0.2346 0.8251 0.2907 0.024 Uiso 1 1 calc R
C6 C 0.10194(12) 0.78084(16) 0.38183(8) 0.0180(3) Uani 1 1 d .
C7 C 0.03823(13) 0.93380(16) 0.35207(9) 0.0198(3) Uani 1 1 d .
C8 C 0.11939(13) 1.05309(17) 0.39061(9) 0.0202(3) Uani 1 1 d .
C9 C 0.08810(15) 1.20638(18) 0.37072(10) 0.0254(3) Uani 1 1 d .
H9 H 0.1426 1.2875 0.3972 0.030 Uiso 1 1 calc R
C10 C -0.02561(16) 1.23785(19) 0.31069(10) 0.0300(3) Uani 1 1 d .
H10 H -0.0486 1.3419 0.2964 0.036 Uiso 1 1 calc R
C11 C -0.10549(15) 1.1204(2) 0.27158(10) 0.0302(3) Uani 1 1 d .
H11 H -0.1820 1.1445 0.2306 0.036 Uiso 1 1 calc R
C12 C -0.07398(14) 0.96621(18) 0.29217(10) 0.0249(3) Uani 1 1 d .
H12 H -0.1286 0.8852 0.2655 0.030 Uiso 1 1 calc R
C13 C 0.29696(16) 1.08899(19) 0.51620(11) 0.0303(3) Uani 1 1 d .
H13A H 0.2386 1.1054 0.5615 0.045 Uiso 1 1 calc GR
H13B H 0.3191 1.1887 0.4917 0.045 Uiso 1 1 calc GR
H13C H 0.3787 1.0376 0.5430 0.045 Uiso 1 1 calc GR
C14 C 0.10490(14) 0.66918(19) 0.23140(10) 0.0273(3) Uani 1 1 d .
C15 C 0.00270(13) 0.65608(17) 0.39938(10) 0.0236(3) Uani 1 1 d .
H15A H 0.0500 0.5589 0.4137 0.035 Uiso 1 1 calc GR
H15B H -0.0629 0.6421 0.3464 0.035 Uiso 1 1 calc GR
H15C H -0.0427 0.6872 0.4493 0.035 Uiso 1 1 calc GR

loop_
_atom_site_aniso_label
_atom_site_aniso_U_11
_atom_site_aniso_U_22
_atom_site_aniso_U_33
_atom_site_aniso_U_23
_atom_site_aniso_U_13
_atom_site_aniso_U_12
Cl1 0.0420(2) 0.0274(2) 0.0285(2) 0.01022(14) 0.00356(15) 0.00517(15)
N1 0.0229(6) 0.0165(7) 0.0215(6) -0.0018(4) -0.0010(4) -0.0027(4)
N2 0.0412(8) 0.0552(11) 0.0325(8) -0.0150(7) -0.0086(6) 0.0080(7)
C1 0.0214(6) 0.0177(7) 0.0185(6) 0.0001(5) 0.0016(5) -0.0018(5)
C2 0.0248(7) 0.0193(8) 0.0228(7) 0.0025(5) -0.0028(5) -0.0009(5)
C3 0.0188(6) 0.0249(8) 0.0289(7) 0.0011(6) -0.0006(5) 0.0011(5)
C4 0.0224(6) 0.0198(8) 0.0246(7) -0.0007(5) 0.0038(5) 0.0011(5)
C5 0.0214(6) 0.0191(7) 0.0189(6) -0.0010(5) 0.0016(5) -0.0003(5)
C6 0.0178(6) 0.0169(7) 0.0188(6) -0.0004(5) 0.0002(5) -0.0014(5)
C7 0.0207(6) 0.0188(8) 0.0201(6) -0.0001(5) 0.0038(5) 0.0001(5)
C8 0.0226(6) 0.0192(8) 0.0194(6) -0.0013(5) 0.0051(5) -0.0007(5)
C9 0.0328(7) 0.0169(8) 0.0268(7) -0.0016(5) 0.0057(6) -0.0009(6)
C10 0.0399(8) 0.0205(8) 0.0301(8) 0.0032(6) 0.0067(6) 0.0094(6)
C11 0.0293(7) 0.0301(9) 0.0296(8) 0.0013(6) -0.0018(6) 0.0098(6)
C12 0.0223(6) 0.0249(8) 0.0262(7) -0.0016(6) -0.0007(5) 0.0016(6)
C13 0.0330(8) 0.0236(8) 0.0313(8) -0.0077(6) -0.0061(6) -0.0041(6)
C14 0.0287(7) 0.0275(9) 0.0249(7) -0.0038(6) 0.0009(6) 0.0061(6)
C15 0.0216(6) 0.0193(8) 0.0297(7) 0.0000(6) 0.0033(5) -0.0033(5)

loop_
_atom_type_symbol
_atom_type_description
_atom_type_scat_dispersion_real
_atom_type_scat_dispersion_imag
_atom_type_scat_source
C C 0.0181 0.0091 'International Tables Vol C Tables 4.2.6.8 and 6.1.1.4'
H H 0.0000 0.0000 'International Tables Vol C Tables 4.2.6.8 and 6.1.1.4'
Cl Cl 0.3639 0.7018 'International Tables Vol C Tables 4.2.6.8 and 6.1.1.4'
N N 0.0311 0.0180 'International Tables Vol C Tables 4.2.6.8 and 6.1.1.4'

loop_
_geom_angle_atom_site_label_1
_geom_angle_atom_site_label_2
_geom_angle_atom_site_label_3
_geom_angle
C8 N1 C1 106.52(10)
C8 N1 C13 118.86(12)
C13 N1 C1 118.28(11)
N1 C1 H1 108.8
N1 C1 C2 110.76(11)
N1 C1 C6 102.92(10)
C2 C1 H1 108.8
C2 C1 C6 116.54(11)
C6 C1 H1 108.8
Cl1 C2 H2 108.2
C1 C2 Cl1 108.48(10)
C1 C2 H2 108.2
C3 C2 Cl1 109.45(10)
C3 C2 C1 114.10(11)
C3 C2 H2 108.2
C2 C3 H3A 109.3
C2 C3 H3B 109.3
C2 C3 C4 111.82(11)
H3A C3 H3B 107.9
C4 C3 H3A 109.3
C4 C3 H3B 109.3
C3 C4 H4A 110.0
C3 C4 H4B 110.0
C3 C4 C5 108.32(12)
H4A C4 H4B 108.4
C5 C4 H4A 110.0
C5 C4 H4B 110.0
C4 C5 H5 107.3
C4 C5 C6 113.88(11)
C6 C5 H5 107.3
C14 C5 C4 110.94(12)
C14 C5 H5 107.3
C14 C5 C6 109.74(11)
C1 C6 C5 109.31(10)
C7 C6 C1 99.93(11)
C7 C6 C5 107.24(11)
C7 C6 C15 114.02(11)
C15 C6 C1 113.27(11)
C15 C6 C5 112.25(11)
C8 C7 C6 108.60(11)
C12 C7 C6 130.65(13)
C12 C7 C8 120.56(13)
N1 C8 C7 110.40(12)
C9 C8 N1 128.79(13)
C9 C8 C7 120.78(13)
C8 C9 H9 120.9
C8 C9 C10 118.20(14)
C10 C9 H9 120.9
C9 C10 H10 119.3
C11 C10 C9 121.31(14)
C11 C10 H10 119.3
C10 C11 H11 119.9
C10 C11 C12 120.28(14)
C12 C11 H11 119.9
C7 C12 C11 118.85(14)
C7 C12 H12 120.6
C11 C12 H12 120.6
N1 C13 H13A 109.5
N1 C13 H13B 109.5
N1 C13 H13C 109.5
H13A C13 H13B 109.5
H13A C13 H13C 109.5
H13B C13 H13C 109.5
N2 C14 C5 178.23(19)
C6 C15 H15A 109.5
C6 C15 H15B 109.5
C6 C15 H15C 109.5
H15A C15 H15B 109.5
H15A C15 H15C 109.5
H15B C15 H15C 109.5

loop_
_geom_bond_atom_site_label_1
_geom_bond_atom_site_label_2
_geom_bond_distance
Cl1 C2 1.8231(15)
N1 C1 1.4748(19)
N1 C8 1.3994(18)
N1 C13 1.4568(18)
N2 C14 1.143(2)
C1 H1 1.0000
C1 C2 1.5358(19)
C1 C6 1.5614(17)
C2 H2 1.0000
C2 C3 1.519(2)
C3 H3A 0.9900
C3 H3B 0.9900
C3 C4 1.5231(19)
C4 H4A 0.9900
C4 H4B 0.9900
C4 C5 1.5367(19)
C5 H5 1.0000
C5 C6 1.5717(18)
C5 C14 1.4734(19)
C6 C7 1.5174(19)
C6 C15 1.5275(19)
C7 C8 1.400(2)
C7 C12 1.3860(19)
C8 C9 1.390(2)
C9 H9 0.9500
C9 C10 1.397(2)
C10 H10 0.9500
C10 C11 1.384(2)
C11 H11 0.9500
C11 C12 1.400(2)
C12 H12 0.9500
C13 H13A 0.9800
C13 H13B 0.9800
C13 H13C 0.9800
C15 H15A 0.9800
C15 H15B 0.9800
C15 H15C 0.9800

loop_
_geom_torsion_atom_site_label_1
_geom_torsion_atom_site_label_2
_geom_torsion_atom_site_label_3
_geom_torsion_atom_site_label_4
_geom_torsion
Cl1 C2 C3 C4 69.91(13)
N1 C1 C2 Cl1 163.45(9)
N1 C1 C2 C3 -74.27(15)
N1 C1 C6 C5 80.54(13)
N1 C1 C6 C7 -31.80(12)
N1 C1 C6 C15 -153.48(11)
N1 C8 C9 C10 177.43(14)
C1 N1 C8 C7 -20.13(14)
C1 N1 C8 C9 161.67(14)
C1 C2 C3 C4 -51.85(17)
C1 C6 C7 C8 21.14(13)
C1 C6 C7 C12 -163.91(14)
C2 C1 C6 C5 -40.87(16)
C2 C1 C6 C7 -153.21(11)
C2 C1 C6 C15 85.11(14)
C2 C3 C4 C5 59.95(15)
C3 C4 C5 C6 -61.11(15)
C3 C4 C5 C14 174.49(12)
C4 C5 C6 C1 50.75(15)
C4 C5 C6 C7 158.22(11)
C4 C5 C6 C15 -75.81(14)
C5 C6 C7 C8 -92.80(13)
C5 C6 C7 C12 82.15(17)
C6 C1 C2 Cl1 -79.38(13)
C6 C1 C2 C3 42.91(17)
C6 C7 C8 N1 -1.81(15)
C6 C7 C8 C9 176.56(12)
C6 C7 C12 C11 -175.09(14)
C7 C8 C9 C10 -0.6(2)
C8 N1 C1 C2 157.98(11)
C8 N1 C1 C6 32.72(13)
C8 C7 C12 C11 -0.7(2)
C8 C9 C10 C11 -0.1(2)
C9 C10 C11 C12 0.5(2)
C10 C11 C12 C7 -0.1(2)
C12 C7 C8 N1 -177.36(12)
C12 C7 C8 C9 1.0(2)
C13 N1 C1 C2 -65.02(16)
C13 N1 C1 C6 169.72(12)
C13 N1 C8 C7 -156.83(13)
C13 N1 C8 C9 25.0(2)
C14 C5 C6 C1 175.79(12)
C14 C5 C6 C7 -76.74(14)
C14 C5 C6 C15 49.23(16)
C15 C6 C7 C8 142.28(12)
C15 C6 C7 C12 -42.8(2)
